data_2022419
loop_
_publ_author_name
'Crittenden, Christopher M.'
'DiPasquale, Antonio G.'

_publ_section_title
;
 Two crystallographic forms and the absolute structure of
 5\a,14\a-androstane
;
_journal_coeditor_code YP3218
_journal_issue 9
_journal_name_full 'Acta Crystallographica Section C'
_journal_page_first
;
;
_journal_paper_doi 10.1107/S2053229621008408
_journal_volume 77
_journal_year 2021
_chemical_absolute_configuration ad
_chemical_formula_iupac 'C19 H32'
_chemical_formula_moiety 'C19 H32'
_chemical_formula_sum 'C19 H32'
_chemical_formula_weight 260.44
_chemical_name_common 'Form I'
_chemical_name_systematic '5\a,14\a-Androstane, Form I'
_space_group_crystal_system monoclinic
_space_group_IT_number 4
_space_group_name_Hall 'P 2yb'
_space_group_name_H-M_alt 'P 1 21 1'
_atom_sites_solution_hydrogens geom
_atom_sites_solution_primary iterative
_atom_sites_solution_secondary difmap
_audit_creation_method SHELXL-2018/3
_cell_angle_alpha 90
_cell_angle_beta 92.7420(10)
_cell_angle_gamma 90
_cell_formula_units_Z 8
_cell_length_a 7.44170(10)
_cell_length_b 9.88310(10)
_cell_length_c 43.0002(6)
_cell_measurement_reflns_used 31493
_cell_measurement_temperature 90(2)
_cell_measurement_theta_max 75.2150
_cell_measurement_theta_min 2.0520
_cell_volume 3158.92(7)
_computing_cell_refinement
;
CrysAlis PRO (Rigaku OD, 2021)
;
_computing_data_collection
;
CrysAlis PRO (Rigaku OD, 2021)
;
_computing_data_reduction
;
CrysAlis PRO (Rigaku OD, 2021)
;
_computing_molecular_graphics
;
ORTEP-32 (Farrugia, 2012) and <i>Mercury</i> (Macrae <i>et al.</i>,
2020)
;
_computing_publication_material
;
WinGX (Farrugia, 2012)
;
_computing_structure_refinement
;
WinGX (Farrugia, 2012) and SHELXL2018 (Sheldrick, 2015b)
;
_computing_structure_solution
;
WinGX (Farrugia, 2012) and SHELXT2014 (Sheldrick, 2015a)
;
_diffrn_ambient_temperature 90(2)
_diffrn_detector_area_resol_mean 10.0000
_diffrn_measured_fraction_theta_full 1.000
_diffrn_measured_fraction_theta_max 0.963
_diffrn_measurement_device_type 'ROD, Synergy Custom system, HyPix'
_diffrn_measurement_method '\w scans'
_diffrn_radiation_type CuK\a
_diffrn_radiation_wavelength 1.54184
_diffrn_reflns_av_R_equivalents 0.0254
_diffrn_reflns_av_unetI/netI 0.0162
_diffrn_reflns_limit_h_max 9
_diffrn_reflns_limit_h_min -9
_diffrn_reflns_limit_k_max 12
_diffrn_reflns_limit_k_min -12
_diffrn_reflns_limit_l_max 52
_diffrn_reflns_limit_l_min -53
_diffrn_reflns_number 64068
_diffrn_reflns_theta_full 67.000
_diffrn_reflns_theta_max 75.478
_diffrn_reflns_theta_min 2.057
_diffrn_source 'Rotating-anode X-ray tube'
_exptl_absorpt_coefficient_mu 0.438
_exptl_absorpt_correction_T_max 1.000
_exptl_absorpt_correction_T_min 0.776
_exptl_absorpt_correction_type gaussian
_exptl_absorpt_process_details
;
(CrysAlis PRO; Rigaku OD, 2021)
;
_exptl_crystal_colour colorless
_exptl_crystal_density_diffrn 1.095
_exptl_crystal_description plate
_exptl_crystal_F_000 1168
_exptl_crystal_size_max 0.198
_exptl_crystal_size_mid 0.126
_exptl_crystal_size_min 0.060
_refine_diff_density_max 0.307
_refine_diff_density_min -0.214
_refine_ls_abs_structure_details
;
Flack <i>x</i> determined using 5698 quotients [(I+)-(I-)]/[(I+)+(I-)]
(Parsons <i>et al.</i>,  2013)
;
_refine_ls_abs_structure_Flack 0.0(5)
_refine_ls_extinction_coef 0.0006(2)
_refine_ls_extinction_expression Fc^*^=kFc[1+0.001xFc^2^\l^3^/sin(2\q)]^-1/4^
_refine_ls_extinction_method
;
SHELXL2018 (Sheldrick, 2015b)
;
_refine_ls_goodness_of_fit_ref 1.087
_refine_ls_hydrogen_treatment constr
_refine_ls_matrix_type full
_refine_ls_number_parameters 695
_refine_ls_number_reflns 15656
_refine_ls_number_restraints 1
_refine_ls_restrained_S_all 1.087
_refine_ls_R_factor_all 0.0461
_refine_ls_R_factor_gt 0.0445
_refine_ls_shift/su_max 0.001
_refine_ls_shift/su_mean 0.000
_refine_ls_structure_factor_coef Fsqd
_refine_ls_weighting_details 'w=1/[\s^2^(Fo^2^)+(0.0523P)^2^+2.5739P] where P=(Fo^2^+2Fc^2^)/3'
_refine_ls_weighting_scheme calc
_refine_ls_wR_factor_gt 0.1289
_refine_ls_wR_factor_ref 0.1328
_reflns_number_gt 15312
_reflns_number_total 15656
_reflns_threshold_expression 'I > 2\s(I)'
_cod_data_source_file yp3218sup1.cif
_cod_data_source_block Form_I
_cod_original_sg_symbol_H-M 'P 21'
_cod_database_code 2022419
_shelx_space_group_comment
;
The symmetry employed for this shelxl refinement is uniquely defined
by the following loop, which should always be used as a source of
symmetry information in preference to the above space-group names.
They are only intended as comments.
;
_shelx_estimated_absorpt_t_min 0.918
_shelx_estimated_absorpt_t_max 0.974

loop_
_space_group_symop_operation_xyz
'x, y, z'
'-x, y+1/2, -z'

loop_
_atom_site_type_symbol
_atom_site_label
_atom_site_fract_x
_atom_site_fract_y
_atom_site_fract_z
_atom_site_U_iso_or_equiv
_atom_site_adp_type
_atom_site_calc_flag
_atom_site_occupancy
_atom_site_disorder_assembly
_atom_site_disorder_group
C C1 1.1169(6) 0.7345(5) 0.81549(9) 0.0201(9) Uani d 1 . .
H H1A 1.214915 0.679497 0.807196 0.024 Uiso calc 1 . .
H H1B 1.151996 0.830878 0.814033 0.024 Uiso calc 1 . .
C C2 1.0973(7) 0.6982(5) 0.84980(9) 0.0238(10) Uani d 1 . .
H H2A 1.078475 0.599437 0.851672 0.029 Uiso calc 1 . .
H H2B 1.209828 0.721660 0.861800 0.029 Uiso calc 1 . .
C C3 0.9395(7) 0.7729(5) 0.86366(9) 0.0242(10) Uani d 1 . .
H H3A 0.922241 0.738711 0.884956 0.029 Uiso calc 1 . .
H H3B 0.967826 0.870625 0.865189 0.029 Uiso calc 1 . .
C C4 0.7657(6) 0.7537(5) 0.84382(9) 0.0201(9) Uani d 1 . .
H H4A 0.669682 0.810288 0.852253 0.024 Uiso calc 1 . .
H H4B 0.727358 0.657914 0.844882 0.024 Uiso calc 1 . .
C C5 0.7907(6) 0.7925(4) 0.80970(9) 0.0187(9) Uani d 1 . .
H H5 0.829102 0.889465 0.809821 0.022 Uiso calc 1 . .
C C6 0.6148(6) 0.7860(5) 0.79032(10) 0.0221(9) Uani d 1 . .
H H6A 0.523145 0.841779 0.800279 0.027 Uiso calc 1 . .
H H6B 0.571054 0.691387 0.789497 0.027 Uiso calc 1 . .
C C7 0.6392(6) 0.8372(5) 0.75724(9) 0.0220(9) Uani d 1 . .
H H7A 0.668026 0.934993 0.757960 0.026 Uiso calc 1 . .
H H7B 0.524942 0.825778 0.744758 0.026 Uiso calc 1 . .
C C8 0.7892(6) 0.7616(4) 0.74145(9) 0.0187(9) Uani d 1 . .
H H8 0.752512 0.664734 0.738811 0.022 Uiso calc 1 . .
C C9 0.9663(6) 0.7669(4) 0.76164(9) 0.0153(8) Uani d 1 . .
H H9 0.997063 0.864951 0.764078 0.018 Uiso calc 1 . .
C C10 0.9444(6) 0.7113(4) 0.79523(9) 0.0174(8) Uani d 1 . .
C C11 1.1224(6) 0.7024(5) 0.74492(9) 0.0217(9) Uani d 1 . .
H H11A 1.102650 0.603481 0.743565 0.026 Uiso calc 1 . .
H H11B 1.235601 0.717873 0.757465 0.026 Uiso calc 1 . .
C C12 1.1436(7) 0.7589(5) 0.71185(10) 0.0237(10) Uani d 1 . .
H H12A 1.180945 0.854943 0.713268 0.028 Uiso calc 1 . .
H H12B 1.239178 0.708044 0.701671 0.028 Uiso calc 1 . .
C C13 0.9694(7) 0.7482(4) 0.69218(9) 0.0208(9) Uani d 1 . .
C C14 0.8203(6) 0.8208(4) 0.70944(9) 0.0187(9) Uani d 1 . .
H H14 0.862475 0.915810 0.713002 0.022 Uiso calc 1 . .
C C15 0.6621(7) 0.8284(5) 0.68530(9) 0.0246(10) Uani d 1 . .
H H15A 0.580708 0.904360 0.689843 0.030 Uiso calc 1 . .
H H15B 0.592476 0.743036 0.684646 0.030 Uiso calc 1 . .
C C16 0.7565(7) 0.8521(6) 0.65422(10) 0.0299(11) Uani d 1 . .
H H16A 0.735304 0.945704 0.646713 0.036 Uiso calc 1 . .
H H16B 0.709466 0.788384 0.638035 0.036 Uiso calc 1 . .
C C17 0.9618(7) 0.8274(5) 0.66145(10) 0.0265(10) Uani d 1 . .
H H17A 1.014709 0.774077 0.644673 0.032 Uiso calc 1 . .
H H17B 1.027391 0.914233 0.663793 0.032 Uiso calc 1 . .
C C18 0.9012(6) 0.5583(4) 0.79400(9) 0.0187(8) Uani d 1 . .
H H18A 1.002852 0.509220 0.785723 0.028 Uiso calc 1 . .
H H18B 0.793310 0.543117 0.780474 0.028 Uiso calc 1 . .
H H18C 0.879925 0.525624 0.815026 0.028 Uiso calc 1 . .
C C19 0.9256(7) 0.5987(5) 0.68504(10) 0.0255(10) Uani d 1 . .
H H19A 1.024054 0.558133 0.673912 0.038 Uiso calc 1 . .
H H19B 0.813841 0.593109 0.672080 0.038 Uiso calc 1 . .
H H19C 0.910893 0.549794 0.704578 0.038 Uiso calc 1 . .
C C20 -0.4513(7) 0.1102(5) 0.44527(9) 0.0215(9) Uani d 1 . .
H H20A -0.556822 0.089018 0.457569 0.026 Uiso calc 1 . .
H H20B -0.422194 0.207135 0.448402 0.026 Uiso calc 1 . .
C C21 -0.5006(7) 0.0855(5) 0.41054(10) 0.0241(10) Uani d 1 . .
H H21A -0.544590 -0.008501 0.407735 0.029 Uiso calc 1 . .
H H21B -0.599329 0.147386 0.403695 0.029 Uiso calc 1 . .
C C22 -0.3414(8) 0.1077(5) 0.39039(9) 0.0282(11) Uani d 1 . .
H H22A -0.308996 0.204889 0.390644 0.034 Uiso calc 1 . .
H H22B -0.375504 0.082245 0.368634 0.034 Uiso calc 1 . .
C C23 -0.1775(6) 0.0237(5) 0.40193(10) 0.0226(10) Uani d 1 . .
H H23A -0.203092 -0.073638 0.398589 0.027 Uiso calc 1 . .
H H23B -0.072385 0.047980 0.389813 0.027 Uiso calc 1 . .
C C24 -0.1336(6) 0.0495(4) 0.43646(9) 0.0178(9) Uani d 1 . .
H H24 -0.105272 0.148108 0.438400 0.021 Uiso calc 1 . .
C C25 0.0415(6) -0.0272(5) 0.44742(9) 0.0205(9) Uani d 1 . .
H H25A 0.021412 -0.125985 0.445763 0.025 Uiso calc 1 . .
H H25B 0.140215 -0.002754 0.433839 0.025 Uiso calc 1 . .
C C26 0.0941(6) 0.0099(5) 0.48101(9) 0.0197(9) Uani d 1 . .
H H26A 0.197261 -0.047030 0.488251 0.024 Uiso calc 1 . .
H H26B 0.134259 0.105378 0.481719 0.024 Uiso calc 1 . .
C C27 -0.0562(6) -0.0078(4) 0.50315(9) 0.0160(8) Uani d 1 . .
H H27 -0.084281 -0.106458 0.504619 0.019 Uiso calc 1 . .
C C28 -0.2312(6) 0.0683(4) 0.49122(9) 0.0157(8) Uani d 1 . .
H H28 -0.196929 0.165866 0.489691 0.019 Uiso calc 1 . .
C C29 -0.2888(6) 0.0234(4) 0.45754(9) 0.0156(8) Uani d 1 . .
C C30 -0.3775(6) 0.0624(5) 0.51479(9) 0.0179(9) Uani d 1 . .
H H30A -0.421792 -0.031818 0.516116 0.022 Uiso calc 1 . .
H H30B -0.479719 0.119816 0.507344 0.022 Uiso calc 1 . .
C C31 -0.3120(6) 0.1099(5) 0.54762(9) 0.0200(9) Uani d 1 . .
H H31A -0.280468 0.207172 0.546903 0.024 Uiso calc 1 . .
H H31B -0.410335 0.098976 0.562125 0.024 Uiso calc 1 . .
C C32 -0.1497(6) 0.0298(4) 0.55949(9) 0.0179(9) Uani d 1 . .
C C33 -0.0019(6) 0.0438(4) 0.53568(9) 0.0182(9) Uani d 1 . .
H H33 0.020066 0.143071 0.533438 0.022 Uiso calc 1 . .
C C34 0.1657(6) -0.0134(5) 0.55255(10) 0.0210(9) Uani d 1 . .
H H34A 0.276031 0.024297 0.543925 0.025 Uiso calc 1 . .
H H34B 0.168808 -0.113268 0.550858 0.025 Uiso calc 1 . .
C C35 0.1483(7) 0.0313(5) 0.58687(10) 0.0255(10) Uani d 1 . .
H H35A 0.236460 0.103397 0.592469 0.031 Uiso calc 1 . .
H H35B 0.169653 -0.046174 0.601166 0.031 Uiso calc 1 . .
C C36 -0.0472(6) 0.0850(5) 0.58888(9) 0.0205(9) Uani d 1 . .
H H36A -0.101748 0.051406 0.607960 0.025 Uiso calc 1 . .
H H36B -0.048884 0.185124 0.589061 0.025 Uiso calc 1 . .
C C37 -0.3478(6) -0.1268(4) 0.45731(9) 0.0197(9) Uani d 1 . .
H H37A -0.368464 -0.157338 0.435752 0.030 Uiso calc 1 . .
H H37B -0.459117 -0.136103 0.468404 0.030 Uiso calc 1 . .
H H37C -0.253134 -0.181951 0.467620 0.030 Uiso calc 1 . .
C C38 -0.2011(7) -0.1177(5) 0.56571(10) 0.0235(10) Uani d 1 . .
H H38A -0.300969 -0.120135 0.579743 0.035 Uiso calc 1 . .
H H38B -0.097274 -0.165434 0.575360 0.035 Uiso calc 1 . .
H H38C -0.237743 -0.161816 0.546005 0.035 Uiso calc 1 . .
C C39 0.6365(7) 0.2470(5) 0.69536(10) 0.0233(10) Uani d 1 . .
H H39A 0.731389 0.299791 0.706825 0.028 Uiso calc 1 . .
H H39B 0.664819 0.149889 0.698326 0.028 Uiso calc 1 . .
C C40 0.6407(7) 0.2810(5) 0.66050(10) 0.0272(10) Uani d 1 . .
H H40A 0.630497 0.380187 0.657699 0.033 Uiso calc 1 . .
H H40B 0.757415 0.252034 0.652613 0.033 Uiso calc 1 . .
C C41 0.4873(7) 0.2112(5) 0.64152(9) 0.0260(10) Uani d 1 . .
H H41A 0.485956 0.243588 0.619727 0.031 Uiso calc 1 . .
H H41B 0.508598 0.112295 0.641404 0.031 Uiso calc 1 . .
C C42 0.3050(7) 0.2402(5) 0.65512(9) 0.0243(10) Uani d 1 . .
H H42A 0.210060 0.188004 0.643523 0.029 Uiso calc 1 . .
H H42B 0.276303 0.337599 0.652780 0.029 Uiso calc 1 . .
C C43 0.3076(6) 0.2015(4) 0.68963(9) 0.0185(9) Uani d 1 . .
H H43 0.339828 0.103372 0.690830 0.022 Uiso calc 1 . .
C C44 0.1207(6) 0.2148(5) 0.70262(9) 0.0221(9) Uani d 1 . .
H H44A 0.082251 0.310674 0.701630 0.027 Uiso calc 1 . .
H H44B 0.033382 0.161037 0.689657 0.027 Uiso calc 1 . .
C C45 0.1205(6) 0.1657(4) 0.73621(9) 0.0185(8) Uani d 1 . .
H H45A 0.141402 0.066741 0.736696 0.022 Uiso calc 1 . .
H H45B 0.000775 0.182978 0.744492 0.022 Uiso calc 1 . .
C C46 0.2643(6) 0.2353(4) 0.75715(9) 0.0149(8) Uani d 1 . .
H H46 0.234116 0.333635 0.758478 0.018 Uiso calc 1 . .
C C47 0.4521(6) 0.2211(5) 0.74321(9) 0.0181(9) Uani d 1 . .
H H47 0.475188 0.121789 0.741543 0.022 Uiso calc 1 . .
C C48 0.4528(6) 0.2775(4) 0.70952(9) 0.0175(8) Uani d 1 . .
C C49 0.6021(6) 0.2773(5) 0.76537(10) 0.0250(10) Uani d 1 . .
H H49A 0.591348 0.377073 0.766124 0.030 Uiso calc 1 . .
H H49B 0.719950 0.255387 0.756896 0.030 Uiso calc 1 . .
C C50 0.5977(6) 0.2212(5) 0.79871(10) 0.0252(10) Uani d 1 . .
H H50A 0.626072 0.123390 0.798592 0.030 Uiso calc 1 . .
H H50B 0.690515 0.267346 0.812146 0.030 Uiso calc 1 . .
C C51 0.4145(7) 0.2424(4) 0.81191(9) 0.0209(9) Uani d 1 . .
C C52 0.2699(6) 0.1756(4) 0.78997(9) 0.0177(8) Uani d 1 . .
H H52 0.306190 0.078751 0.787866 0.021 Uiso calc 1 . .
C C53 0.1014(7) 0.1757(5) 0.80849(10) 0.0232(10) Uani d 1 . .
H H53A 0.020117 0.100762 0.801832 0.028 Uiso calc 1 . .
H H53B 0.035833 0.262460 0.805895 0.028 Uiso calc 1 . .
C C54 0.1721(8) 0.1563(5) 0.84273(10) 0.0300(11) Uani d 1 . .
H H54A 0.123537 0.227434 0.856203 0.036 Uiso calc 1 . .
H H54B 0.135994 0.066780 0.850636 0.036 Uiso calc 1 . .
C C55 0.3794(7) 0.1669(5) 0.84232(10) 0.0259(10) Uani d 1 . .
H H55A 0.428477 0.218031 0.860605 0.031 Uiso calc 1 . .
H H55B 0.434957 0.075834 0.842387 0.031 Uiso calc 1 . .
C C56 0.4224(7) 0.4317(4) 0.70900(10) 0.0228(9) Uani d 1 . .
H H56A 0.522944 0.476686 0.720363 0.034 Uiso calc 1 . .
H H56B 0.309970 0.453007 0.718913 0.034 Uiso calc 1 . .
H H56C 0.415108 0.463644 0.687398 0.034 Uiso calc 1 . .
C C57 0.3797(7) 0.3943(5) 0.81721(9) 0.0239(10) Uani d 1 . .
H H57A 0.377414 0.441879 0.797196 0.036 Uiso calc 1 . .
H H57B 0.475817 0.431649 0.831029 0.036 Uiso calc 1 . .
H H57C 0.263762 0.405883 0.826762 0.036 Uiso calc 1 . .
C C58 0.0786(6) 0.8877(5) 1.05343(9) 0.0183(8) Uani d 1 . .
H H58A -0.034470 0.906386 1.041108 0.022 Uiso calc 1 . .
H H58B 0.109236 0.791197 1.050439 0.022 Uiso calc 1 . .
C C59 0.0479(7) 0.9126(5) 1.08796(9) 0.0225(10) Uani d 1 . .
H H59A 0.005323 1.006500 1.090728 0.027 Uiso calc 1 . .
H H59B -0.046793 0.850521 1.094826 0.027 Uiso calc 1 . .
C C60 0.2197(7) 0.8904(5) 1.10815(9) 0.0239(9) Uani d 1 . .
H H60A 0.197345 0.914331 1.129992 0.029 Uiso calc 1 . .
H H60B 0.253520 0.793617 1.107578 0.029 Uiso calc 1 . .
C C61 0.3743(7) 0.9760(5) 1.09693(9) 0.0239(10) Uani d 1 . .
H H61A 0.486011 0.953485 1.109267 0.029 Uiso calc 1 . .
H H61B 0.347704 1.072965 1.100219 0.029 Uiso calc 1 . .
C C62 0.4028(6) 0.9511(4) 1.06234(9) 0.0177(9) Uani d 1 . .
H H62 0.431783 0.852745 1.060319 0.021 Uiso calc 1 . .
C C63 0.5643(6) 1.0279(5) 1.05121(9) 0.0186(9) Uani d 1 . .
H H63A 0.670434 1.007890 1.065210 0.022 Uiso calc 1 . .
H H63B 0.540318 1.126249 1.052291 0.022 Uiso calc 1 . .
C C64 0.6062(7) 0.9901(5) 1.01788(9) 0.0211(9) Uani d 1 . .
H H64A 0.705044 1.048120 1.010937 0.025 Uiso calc 1 . .
H H64B 0.647399 0.894960 1.017384 0.025 Uiso calc 1 . .
C C65 0.4423(6) 1.0070(4) 0.99550(9) 0.0154(8) Uani d 1 . .
H H65 0.412822 1.105601 0.993912 0.018 Uiso calc 1 . .
C C66 0.2773(6) 0.9320(4) 1.00757(9) 0.0171(9) Uani d 1 . .
H H66 0.312722 0.834564 1.009233 0.020 Uiso calc 1 . .
C C67 0.2305(6) 0.9766(4) 1.04105(9) 0.0149(8) Uani d 1 . .
C C68 0.1146(6) 0.9374(5) 0.98373(9) 0.0175(9) Uani d 1 . .
H H68A 0.017050 0.879613 0.991256 0.021 Uiso calc 1 . .
H H68B 0.068922 1.031415 0.982397 0.021 Uiso calc 1 . .
C C69 0.1616(6) 0.8900(5) 0.95102(9) 0.0189(9) Uani d 1 . .
H H69A 0.192217 0.792484 0.951709 0.023 Uiso calc 1 . .
H H69B 0.055488 0.901719 0.936496 0.023 Uiso calc 1 . .
C C70 0.3187(6) 0.9688(4) 0.93907(9) 0.0162(8) Uani d 1 . .
C C71 0.4774(6) 0.9547(4) 0.96312(9) 0.0161(8) Uani d 1 . .
H H71 0.498854 0.855260 0.965538 0.019 Uiso calc 1 . .
C C72 0.6400(6) 1.0101(5) 0.94636(9) 0.0182(9) Uani d 1 . .
H H72A 0.753917 0.971203 0.955216 0.022 Uiso calc 1 . .
H H72B 0.646169 1.109970 0.947840 0.022 Uiso calc 1 . .
C C73 0.6032(7) 0.9640(5) 0.91226(9) 0.0245(10) Uani d 1 . .
H H73A 0.686896 0.890655 0.906921 0.029 Uiso calc 1 . .
H H73B 0.618746 1.040571 0.897781 0.029 Uiso calc 1 . .
C C74 0.4042(7) 0.9122(4) 0.91003(9) 0.0208(9) Uani d 1 . .
H H74A 0.340555 0.946124 0.890843 0.025 Uiso calc 1 . .
H H74B 0.400410 0.812109 0.909952 0.025 Uiso calc 1 . .
C C75 0.1725(6) 1.1254(4) 1.04120(9) 0.0191(9) Uani d 1 . .
H H75A 0.261536 1.180403 1.030860 0.029 Uiso calc 1 . .
H H75B 0.163748 1.156237 1.062739 0.029 Uiso calc 1 . .
H H75C 0.055029 1.134793 1.030096 0.029 Uiso calc 1 . .
C C76 0.2670(7) 1.1172(4) 0.93268(9) 0.0220(9) Uani d 1 . .
H H76A 0.159642 1.120717 0.918600 0.033 Uiso calc 1 . .
H H76B 0.366675 1.163536 0.923039 0.033 Uiso calc 1 . .
H H76C 0.241919 1.162038 0.952336 0.033 Uiso calc 1 . .

loop_
_atom_site_aniso_label
_atom_site_aniso_U_11
_atom_site_aniso_U_22
_atom_site_aniso_U_33
_atom_site_aniso_U_12
_atom_site_aniso_U_13
_atom_site_aniso_U_23
C1 0.014(2) 0.022(2) 0.0242(19) -0.0018(18) 0.0021(17) -0.0019(16)
C2 0.021(2) 0.028(2) 0.0227(19) 0.001(2) -0.0026(18) -0.0012(17)
C3 0.029(3) 0.024(2) 0.0195(19) -0.001(2) 0.0017(18) -0.0015(16)
C4 0.016(2) 0.020(2) 0.0243(19) 0.0008(19) 0.0050(17) -0.0017(16)
C5 0.016(2) 0.016(2) 0.0238(19) -0.0006(18) 0.0026(18) -0.0008(15)
C6 0.016(2) 0.024(2) 0.027(2) 0.001(2) 0.0044(18) 0.0016(17)
C7 0.016(2) 0.027(2) 0.0233(19) 0.004(2) 0.0015(17) 0.0016(17)
C8 0.020(2) 0.015(2) 0.0205(18) 0.0003(18) 0.0009(18) 0.0001(15)
C9 0.008(2) 0.0150(19) 0.0234(18) -0.0033(17) 0.0026(15) -0.0031(15)
C10 0.017(2) 0.015(2) 0.0211(18) 0.0020(18) 0.0007(17) 0.0001(15)
C11 0.017(2) 0.024(2) 0.0241(19) 0.0046(19) 0.0016(18) 0.0004(17)
C12 0.022(2) 0.021(2) 0.029(2) 0.002(2) 0.0106(19) -0.0013(18)
C13 0.025(2) 0.017(2) 0.0210(19) -0.001(2) 0.0048(18) -0.0007(16)
C14 0.020(2) 0.016(2) 0.0210(18) -0.0026(18) 0.0023(18) -0.0012(15)
C15 0.026(3) 0.025(2) 0.0227(19) 0.001(2) 0.0002(19) 0.0019(17)
C16 0.024(3) 0.039(3) 0.027(2) 0.004(2) 0.002(2) 0.0053(19)
C17 0.030(3) 0.025(2) 0.025(2) 0.001(2) 0.005(2) 0.0017(17)
C18 0.015(2) 0.016(2) 0.0244(19) 0.0016(17) 0.0002(16) -0.0014(15)
C19 0.029(3) 0.019(2) 0.028(2) 0.000(2) 0.0044(19) -0.0046(17)
C20 0.022(2) 0.018(2) 0.025(2) 0.0012(19) 0.0019(18) -0.0018(17)
C21 0.017(2) 0.025(2) 0.029(2) 0.003(2) -0.0013(19) 0.0001(17)
C22 0.034(3) 0.030(2) 0.0202(19) 0.003(2) -0.0012(19) 0.0016(18)
C23 0.018(2) 0.026(2) 0.024(2) 0.002(2) 0.0046(18) -0.0012(17)
C24 0.013(2) 0.016(2) 0.0245(19) -0.0026(18) 0.0035(17) -0.0005(16)
C25 0.015(2) 0.022(2) 0.025(2) 0.0014(19) 0.0046(18) -0.0035(17)
C26 0.009(2) 0.023(2) 0.028(2) -0.0014(18) 0.0041(17) -0.0007(16)
C27 0.010(2) 0.018(2) 0.0206(18) 0.0009(17) 0.0025(16) -0.0008(15)
C28 0.011(2) 0.015(2) 0.0211(18) 0.0021(17) 0.0021(16) -0.0002(15)
C29 0.009(2) 0.013(2) 0.0242(19) -0.0019(17) 0.0014(16) -0.0004(15)
C30 0.0070(19) 0.022(2) 0.0248(19) -0.0012(18) 0.0042(16) -0.0016(16)
C31 0.018(2) 0.020(2) 0.0215(19) -0.0011(19) 0.0047(17) -0.0021(16)
C32 0.016(2) 0.015(2) 0.0233(18) -0.0051(18) 0.0049(17) 0.0002(16)
C33 0.018(2) 0.014(2) 0.0236(19) -0.0037(18) 0.0056(18) -0.0005(15)
C34 0.012(2) 0.025(2) 0.026(2) -0.0003(19) -0.0001(17) 0.0016(17)
C35 0.018(2) 0.036(3) 0.022(2) 0.000(2) 0.0000(18) 0.0010(18)
C36 0.017(2) 0.023(2) 0.0212(18) -0.0028(19) 0.0010(17) -0.0014(16)
C37 0.019(2) 0.017(2) 0.0234(18) -0.0036(19) 0.0002(17) -0.0011(15)
C38 0.024(3) 0.021(2) 0.027(2) -0.004(2) 0.0067(18) 0.0014(17)
C39 0.021(2) 0.023(2) 0.025(2) -0.001(2) -0.0005(18) -0.0005(17)
C40 0.021(2) 0.035(3) 0.025(2) -0.003(2) 0.0055(19) 0.0012(19)
C41 0.027(3) 0.032(3) 0.0196(18) 0.002(2) 0.0044(18) -0.0030(18)
C42 0.022(2) 0.031(3) 0.0198(19) 0.001(2) 0.0012(18) -0.0023(17)
C43 0.018(2) 0.016(2) 0.0214(19) 0.0039(18) 0.0001(17) -0.0020(15)
C44 0.020(2) 0.022(2) 0.025(2) 0.0005(19) -0.0010(19) -0.0020(17)
C45 0.0054(19) 0.023(2) 0.027(2) 0.0013(18) 0.0014(16) -0.0028(17)
C46 0.0090(19) 0.016(2) 0.0203(17) 0.0027(16) 0.0028(15) -0.0009(15)
C47 0.015(2) 0.020(2) 0.0200(18) 0.0009(18) 0.0014(16) -0.0028(16)
C48 0.013(2) 0.019(2) 0.0214(18) 0.0006(18) 0.0023(16) 0.0000(16)
C49 0.012(2) 0.037(3) 0.025(2) -0.006(2) -0.0010(18) -0.0064(19)
C50 0.016(2) 0.035(3) 0.023(2) 0.002(2) -0.0046(18) -0.0025(19)
C51 0.027(3) 0.018(2) 0.0176(18) 0.004(2) -0.0012(17) -0.0001(16)
C52 0.015(2) 0.014(2) 0.0237(18) 0.0007(17) 0.0013(17) 0.0013(15)
C53 0.022(2) 0.020(2) 0.027(2) 0.000(2) 0.0037(19) 0.0014(17)
C54 0.037(3) 0.029(3) 0.024(2) -0.006(2) 0.004(2) 0.0028(18)
C55 0.027(3) 0.027(3) 0.023(2) 0.004(2) 0.0006(19) 0.0040(18)
C56 0.022(2) 0.019(2) 0.027(2) -0.0013(19) 0.0029(18) -0.0017(16)
C57 0.026(2) 0.022(2) 0.0241(19) -0.001(2) 0.0012(18) -0.0039(17)
C58 0.016(2) 0.017(2) 0.0219(18) -0.0008(18) -0.0001(17) 0.0003(16)
C59 0.023(3) 0.021(2) 0.0231(19) -0.001(2) -0.0007(19) 0.0022(16)
C60 0.022(2) 0.030(2) 0.0202(18) 0.000(2) 0.0016(18) 0.0031(17)
C61 0.030(3) 0.025(2) 0.0167(18) -0.003(2) -0.0028(18) 0.0012(16)
C62 0.018(2) 0.014(2) 0.0215(19) 0.0036(18) -0.0002(17) -0.0014(15)
C63 0.011(2) 0.024(2) 0.0208(19) 0.0011(18) -0.0049(16) -0.0009(16)
C64 0.023(2) 0.018(2) 0.0211(19) 0.000(2) -0.0033(18) 0.0000(15)
C65 0.013(2) 0.014(2) 0.0183(17) -0.0004(17) -0.0001(16) -0.0019(15)
C66 0.023(2) 0.012(2) 0.0156(17) -0.0002(18) -0.0014(17) 0.0003(14)
C67 0.011(2) 0.014(2) 0.0196(17) -0.0011(17) -0.0007(16) 0.0005(15)
C68 0.0078(19) 0.022(2) 0.0230(19) -0.0021(18) 0.0008(16) -0.0008(16)
C69 0.018(2) 0.020(2) 0.0187(17) -0.0041(19) -0.0014(16) -0.0027(16)
C70 0.014(2) 0.017(2) 0.0181(17) 0.0002(17) 0.0012(16) 0.0002(15)
C71 0.012(2) 0.016(2) 0.0196(18) 0.0016(17) 0.0014(16) -0.0008(15)
C72 0.008(2) 0.023(2) 0.0234(19) -0.0002(18) 0.0028(16) 0.0000(16)
C73 0.022(2) 0.031(3) 0.0207(19) 0.003(2) 0.0044(18) 0.0028(18)
C74 0.027(3) 0.017(2) 0.0185(18) 0.0041(19) -0.0004(18) 0.0001(15)
C75 0.022(2) 0.015(2) 0.0204(18) 0.0056(18) 0.0019(17) -0.0008(15)
C76 0.027(3) 0.017(2) 0.0219(18) 0.0009(19) 0.0015(19) 0.0027(16)

loop_
_atom_type_symbol
_atom_type_description
_atom_type_scat_dispersion_real
_atom_type_scat_dispersion_imag
_atom_type_scat_source
C C 0.0181 0.0091 'International Tables Vol C Tables 4.2.6.8 and 6.1.1.4'
H H 0.0000 0.0000 'International Tables Vol C Tables 4.2.6.8 and 6.1.1.4'

loop_
_geom_angle_atom_site_label_1
_geom_angle_atom_site_label_2
_geom_angle_atom_site_label_3
_geom_angle_site_symmetry_1
_geom_angle_site_symmetry_3
_geom_angle
_geom_angle_publ_flag
C2 C1 C10 . . 113.3(4) ?
C2 C1 H1A . . 108.9 ?
C10 C1 H1A . . 108.9 ?
C2 C1 H1B . . 108.9 ?
C10 C1 H1B . . 108.9 ?
H1A C1 H1B . . 107.7 ?
C3 C2 C1 . . 111.8(4) ?
C3 C2 H2A . . 109.2 ?
C1 C2 H2A . . 109.2 ?
C3 C2 H2B . . 109.2 ?
C1 C2 H2B . . 109.2 ?
H2A C2 H2B . . 107.9 ?
C4 C3 C2 . . 111.5(3) ?
C4 C3 H3A . . 109.3 ?
C2 C3 H3A . . 109.3 ?
C4 C3 H3B . . 109.3 ?
C2 C3 H3B . . 109.3 ?
H3A C3 H3B . . 108.0 ?
C3 C4 C5 . . 111.4(4) ?
C3 C4 H4A . . 109.4 ?
C5 C4 H4A . . 109.4 ?
C3 C4 H4B . . 109.4 ?
C5 C4 H4B . . 109.4 ?
H4A C4 H4B . . 108.0 ?
C6 C5 C4 . . 111.9(4) ?
C6 C5 C10 . . 113.0(3) ?
C4 C5 C10 . . 112.3(3) ?
C6 C5 H5 . . 106.4 ?
C4 C5 H5 . . 106.4 ?
C10 C5 H5 . . 106.4 ?
C5 C6 C7 . . 111.0(4) ?
C5 C6 H6A . . 109.4 ?
C7 C6 H6A . . 109.4 ?
C5 C6 H6B . . 109.4 ?
C7 C6 H6B . . 109.4 ?
H6A C6 H6B . . 108.0 ?
C6 C7 C8 . . 111.9(4) ?
C6 C7 H7A . . 109.2 ?
C8 C7 H7A . . 109.2 ?
C6 C7 H7B . . 109.2 ?
C8 C7 H7B . . 109.2 ?
H7A C7 H7B . . 107.9 ?
C14 C8 C7 . . 111.0(4) ?
C14 C8 C9 . . 109.4(4) ?
C7 C8 C9 . . 110.8(3) ?
C14 C8 H8 . . 108.5 ?
C7 C8 H8 . . 108.5 ?
C9 C8 H8 . . 108.5 ?
C11 C9 C8 . . 111.6(3) ?
C11 C9 C10 . . 113.7(3) ?
C8 C9 C10 . . 112.6(3) ?
C11 C9 H9 . . 106.1 ?
C8 C9 H9 . . 106.1 ?
C10 C9 H9 . . 106.1 ?
C1 C10 C18 . . 109.4(3) ?
C1 C10 C5 . . 107.9(3) ?
C18 C10 C5 . . 111.3(4) ?
C1 C10 C9 . . 110.6(4) ?
C18 C10 C9 . . 110.1(3) ?
C5 C10 C9 . . 107.5(3) ?
C9 C11 C12 . . 113.2(4) ?
C9 C11 H11A . . 108.9 ?
C12 C11 H11A . . 108.9 ?
C9 C11 H11B . . 108.9 ?
C12 C11 H11B . . 108.9 ?
H11A C11 H11B . . 107.7 ?
C13 C12 C11 . . 111.5(4) ?
C13 C12 H12A . . 109.3 ?
C11 C12 H12A . . 109.3 ?
C13 C12 H12B . . 109.3 ?
C11 C12 H12B . . 109.3 ?
H12A C12 H12B . . 108.0 ?
C12 C13 C17 . . 116.1(4) ?
C12 C13 C14 . . 108.4(3) ?
C17 C13 C14 . . 100.4(4) ?
C12 C13 C19 . . 110.2(4) ?
C17 C13 C19 . . 108.6(4) ?
C14 C13 C19 . . 113.0(4) ?
C8 C14 C15 . . 119.1(4) ?
C8 C14 C13 . . 113.6(4) ?
C15 C14 C13 . . 104.1(3) ?
C8 C14 H14 . . 106.4 ?
C15 C14 H14 . . 106.4 ?
C13 C14 H14 . . 106.4 ?
C14 C15 C16 . . 103.0(4) ?
C14 C15 H15A . . 111.2 ?
C16 C15 H15A . . 111.2 ?
C14 C15 H15B . . 111.2 ?
C16 C15 H15B . . 111.2 ?
H15A C15 H15B . . 109.1 ?
C15 C16 C17 . . 106.4(4) ?
C15 C16 H16A . . 110.4 ?
C17 C16 H16A . . 110.4 ?
C15 C16 H16B . . 110.4 ?
C17 C16 H16B . . 110.4 ?
H16A C16 H16B . . 108.6 ?
C13 C17 C16 . . 104.3(4) ?
C13 C17 H17A . . 110.9 ?
C16 C17 H17A . . 110.9 ?
C13 C17 H17B . . 110.9 ?
C16 C17 H17B . . 110.9 ?
H17A C17 H17B . . 108.9 ?
C10 C18 H18A . . 109.5 ?
C10 C18 H18B . . 109.5 ?
H18A C18 H18B . . 109.5 ?
C10 C18 H18C . . 109.5 ?
H18A C18 H18C . . 109.5 ?
H18B C18 H18C . . 109.5 ?
C13 C19 H19A . . 109.5 ?
C13 C19 H19B . . 109.5 ?
H19A C19 H19B . . 109.5 ?
C13 C19 H19C . . 109.5 ?
H19A C19 H19C . . 109.5 ?
H19B C19 H19C . . 109.5 ?
C21 C20 C29 . . 112.8(4) ?
C21 C20 H20A . . 109.0 ?
C29 C20 H20A . . 109.0 ?
C21 C20 H20B . . 109.0 ?
C29 C20 H20B . . 109.0 ?
H20A C20 H20B . . 107.8 ?
C22 C21 C20 . . 112.0(4) ?
C22 C21 H21A . . 109.2 ?
C20 C21 H21A . . 109.2 ?
C22 C21 H21B . . 109.2 ?
C20 C21 H21B . . 109.2 ?
H21A C21 H21B . . 107.9 ?
C21 C22 C23 . . 111.5(4) ?
C21 C22 H22A . . 109.3 ?
C23 C22 H22A . . 109.3 ?
C21 C22 H22B . . 109.3 ?
C23 C22 H22B . . 109.3 ?
H22A C22 H22B . . 108.0 ?
C24 C23 C22 . . 110.7(4) ?
C24 C23 H23A . . 109.5 ?
C22 C23 H23A . . 109.5 ?
C24 C23 H23B . . 109.5 ?
C22 C23 H23B . . 109.5 ?
H23A C23 H23B . . 108.1 ?
C29 C24 C23 . . 114.7(4) ?
C29 C24 C25 . . 112.6(3) ?
C23 C24 C25 . . 110.5(4) ?
C29 C24 H24 . . 106.1 ?
C23 C24 H24 . . 106.1 ?
C25 C24 H24 . . 106.1 ?
C26 C25 C24 . . 110.0(3) ?
C26 C25 H25A . . 109.7 ?
C24 C25 H25A . . 109.7 ?
C26 C25 H25B . . 109.7 ?
C24 C25 H25B . . 109.7 ?
H25A C25 H25B . . 108.2 ?
C27 C26 C25 . . 113.9(4) ?
C27 C26 H26A . . 108.8 ?
C25 C26 H26A . . 108.8 ?
C27 C26 H26B . . 108.8 ?
C25 C26 H26B . . 108.8 ?
H26A C26 H26B . . 107.7 ?
C26 C27 C33 . . 111.5(4) ?
C26 C27 C28 . . 111.4(3) ?
C33 C27 C28 . . 108.6(3) ?
C26 C27 H27 . . 108.4 ?
C33 C27 H27 . . 108.4 ?
C28 C27 H27 . . 108.4 ?
C30 C28 C29 . . 115.7(4) ?
C30 C28 C27 . . 111.9(3) ?
C29 C28 C27 . . 110.8(3) ?
C30 C28 H28 . . 105.9 ?
C29 C28 H28 . . 105.9 ?
C27 C28 H28 . . 105.9 ?
C24 C29 C37 . . 112.4(3) ?
C24 C29 C20 . . 107.7(3) ?
C37 C29 C20 . . 108.1(4) ?
C24 C29 C28 . . 108.8(3) ?
C37 C29 C28 . . 110.2(3) ?
C20 C29 C28 . . 109.5(3) ?
C28 C30 C31 . . 113.1(3) ?
C28 C30 H30A . . 109.0 ?
C31 C30 H30A . . 109.0 ?
C28 C30 H30B . . 109.0 ?
C31 C30 H30B . . 109.0 ?
H30A C30 H30B . . 107.8 ?
C32 C31 C30 . . 111.2(4) ?
C32 C31 H31A . . 109.4 ?
C30 C31 H31A . . 109.4 ?
C32 C31 H31B . . 109.4 ?
C30 C31 H31B . . 109.4 ?
H31A C31 H31B . . 108.0 ?
C31 C32 C38 . . 110.8(4) ?
C31 C32 C36 . . 116.5(4) ?
C38 C32 C36 . . 108.1(3) ?
C31 C32 C33 . . 108.2(3) ?
C38 C32 C33 . . 113.1(4) ?
C36 C32 C33 . . 99.8(3) ?
C34 C33 C27 . . 119.2(4) ?
C34 C33 C32 . . 104.1(3) ?
C27 C33 C32 . . 114.3(4) ?
C34 C33 H33 . . 106.1 ?
C27 C33 H33 . . 106.1 ?
C32 C33 H33 . . 106.1 ?
C33 C34 C35 . . 104.1(4) ?
C33 C34 H34A . . 110.9 ?
C35 C34 H34A . . 110.9 ?
C33 C34 H34B . . 110.9 ?
C35 C34 H34B . . 110.9 ?
H34A C34 H34B . . 108.9 ?
C34 C35 C36 . . 105.7(3) ?
C34 C35 H35A . . 110.6 ?
C36 C35 H35A . . 110.6 ?
C34 C35 H35B . . 110.6 ?
C36 C35 H35B . . 110.6 ?
H35A C35 H35B . . 108.7 ?
C32 C36 C35 . . 105.1(3) ?
C32 C36 H36A . . 110.7 ?
C35 C36 H36A . . 110.7 ?
C32 C36 H36B . . 110.7 ?
C35 C36 H36B . . 110.7 ?
H36A C36 H36B . . 108.8 ?
C29 C37 H37A . . 109.5 ?
C29 C37 H37B . . 109.5 ?
H37A C37 H37B . . 109.5 ?
C29 C37 H37C . . 109.5 ?
H37A C37 H37C . . 109.5 ?
H37B C37 H37C . . 109.5 ?
C32 C38 H38A . . 109.5 ?
C32 C38 H38B . . 109.5 ?
H38A C38 H38B . . 109.5 ?
C32 C38 H38C . . 109.5 ?
H38A C38 H38C . . 109.5 ?
H38B C38 H38C . . 109.5 ?
C40 C39 C48 . . 113.5(4) ?
C40 C39 H39A . . 108.9 ?
C48 C39 H39A . . 108.9 ?
C40 C39 H39B . . 108.9 ?
C48 C39 H39B . . 108.9 ?
H39A C39 H39B . . 107.7 ?
C41 C40 C39 . . 111.8(4) ?
C41 C40 H40A . . 109.3 ?
C39 C40 H40A . . 109.3 ?
C41 C40 H40B . . 109.3 ?
C39 C40 H40B . . 109.3 ?
H40A C40 H40B . . 107.9 ?
C42 C41 C40 . . 111.3(4) ?
C42 C41 H41A . . 109.4 ?
C40 C41 H41A . . 109.4 ?
C42 C41 H41B . . 109.4 ?
C40 C41 H41B . . 109.4 ?
H41A C41 H41B . . 108.0 ?
C41 C42 C43 . . 110.7(4) ?
C41 C42 H42A . . 109.5 ?
C43 C42 H42A . . 109.5 ?
C41 C42 H42B . . 109.5 ?
C43 C42 H42B . . 109.5 ?
H42A C42 H42B . . 108.1 ?
C44 C43 C42 . . 111.2(4) ?
C44 C43 C48 . . 112.4(3) ?
C42 C43 C48 . . 113.1(4) ?
C44 C43 H43 . . 106.5 ?
C42 C43 H43 . . 106.5 ?
C48 C43 H43 . . 106.5 ?
C45 C44 C43 . . 111.1(4) ?
C45 C44 H44A . . 109.4 ?
C43 C44 H44A . . 109.4 ?
C45 C44 H44B . . 109.4 ?
C43 C44 H44B . . 109.4 ?
H44A C44 H44B . . 108.0 ?
C44 C45 C46 . . 112.5(4) ?
C44 C45 H45A . . 109.1 ?
C46 C45 H45A . . 109.1 ?
C44 C45 H45B . . 109.1 ?
C46 C45 H45B . . 109.1 ?
H45A C45 H45B . . 107.8 ?
C52 C46 C45 . . 111.0(4) ?
C52 C46 C47 . . 109.6(3) ?
C45 C46 C47 . . 110.5(3) ?
C52 C46 H46 . . 108.6 ?
C45 C46 H46 . . 108.6 ?
C47 C46 H46 . . 108.6 ?
C49 C47 C48 . . 114.5(4) ?
C49 C47 C46 . . 111.6(3) ?
C48 C47 C46 . . 111.8(3) ?
C49 C47 H47 . . 106.1 ?
C48 C47 H47 . . 106.1 ?
C46 C47 H47 . . 106.1 ?
C43 C48 C56 . . 112.1(4) ?
C43 C48 C47 . . 108.1(3) ?
C56 C48 C47 . . 111.2(3) ?
C43 C48 C39 . . 107.2(3) ?
C56 C48 C39 . . 108.5(4) ?
C47 C48 C39 . . 109.8(4) ?
C47 C49 C50 . . 113.6(4) ?
C47 C49 H49A . . 108.8 ?
C50 C49 H49A . . 108.8 ?
C47 C49 H49B . . 108.8 ?
C50 C49 H49B . . 108.8 ?
H49A C49 H49B . . 107.7 ?
C51 C50 C49 . . 111.0(4) ?
C51 C50 H50A . . 109.4 ?
C49 C50 H50A . . 109.4 ?
C51 C50 H50B . . 109.4 ?
C49 C50 H50B . . 109.4 ?
H50A C50 H50B . . 108.0 ?
C50 C51 C55 . . 116.3(4) ?
C50 C51 C57 . . 110.5(4) ?
C55 C51 C57 . . 108.1(4) ?
C50 C51 C52 . . 109.0(3) ?
C55 C51 C52 . . 99.8(4) ?
C57 C51 C52 . . 112.9(4) ?
C53 C52 C46 . . 119.8(4) ?
C53 C52 C51 . . 104.4(3) ?
C46 C52 C51 . . 112.7(4) ?
C53 C52 H52 . . 106.3 ?
C46 C52 H52 . . 106.3 ?
C51 C52 H52 . . 106.3 ?
C52 C53 C54 . . 104.3(4) ?
C52 C53 H53A . . 110.9 ?
C54 C53 H53A . . 110.9 ?
C52 C53 H53B . . 110.9 ?
C54 C53 H53B . . 110.9 ?
H53A C53 H53B . . 108.9 ?
C55 C54 C53 . . 105.9(4) ?
C55 C54 H54A . . 110.6 ?
C53 C54 H54A . . 110.6 ?
C55 C54 H54B . . 110.6 ?
C53 C54 H54B . . 110.6 ?
H54A C54 H54B . . 108.7 ?
C51 C55 C54 . . 104.6(4) ?
C51 C55 H55A . . 110.8 ?
C54 C55 H55A . . 110.8 ?
C51 C55 H55B . . 110.8 ?
C54 C55 H55B . . 110.8 ?
H55A C55 H55B . . 108.9 ?
C48 C56 H56A . . 109.5 ?
C48 C56 H56B . . 109.5 ?
H56A C56 H56B . . 109.5 ?
C48 C56 H56C . . 109.5 ?
H56A C56 H56C . . 109.5 ?
H56B C56 H56C . . 109.5 ?
C51 C57 H57A . . 109.5 ?
C51 C57 H57B . . 109.5 ?
H57A C57 H57B . . 109.5 ?
C51 C57 H57C . . 109.5 ?
H57A C57 H57C . . 109.5 ?
H57B C57 H57C . . 109.5 ?
C59 C58 C67 . . 112.8(4) ?
C59 C58 H58A . . 109.0 ?
C67 C58 H58A . . 109.0 ?
C59 C58 H58B . . 109.0 ?
C67 C58 H58B . . 109.0 ?
H58A C58 H58B . . 107.8 ?
C60 C59 C58 . . 111.6(4) ?
C60 C59 H59A . . 109.3 ?
C58 C59 H59A . . 109.3 ?
C60 C59 H59B . . 109.3 ?
C58 C59 H59B . . 109.3 ?
H59A C59 H59B . . 108.0 ?
C61 C60 C59 . . 111.4(4) ?
C61 C60 H60A . . 109.4 ?
C59 C60 H60A . . 109.4 ?
C61 C60 H60B . . 109.4 ?
C59 C60 H60B . . 109.4 ?
H60A C60 H60B . . 108.0 ?
C60 C61 C62 . . 111.1(4) ?
C60 C61 H61A . . 109.4 ?
C62 C61 H61A . . 109.4 ?
C60 C61 H61B . . 109.4 ?
C62 C61 H61B . . 109.4 ?
H61A C61 H61B . . 108.0 ?
C63 C62 C61 . . 112.0(4) ?
C63 C62 C67 . . 112.0(3) ?
C61 C62 C67 . . 113.3(4) ?
C63 C62 H62 . . 106.3 ?
C61 C62 H62 . . 106.3 ?
C67 C62 H62 . . 106.3 ?
C62 C63 C64 . . 112.0(4) ?
C62 C63 H63A . . 109.2 ?
C64 C63 H63A . . 109.2 ?
C62 C63 H63B . . 109.2 ?
C64 C63 H63B . . 109.2 ?
H63A C63 H63B . . 107.9 ?
C65 C64 C63 . . 111.8(4) ?
C65 C64 H64A . . 109.2 ?
C63 C64 H64A . . 109.2 ?
C65 C64 H64B . . 109.2 ?
C63 C64 H64B . . 109.2 ?
H64A C64 H64B . . 107.9 ?
C71 C65 C64 . . 111.9(4) ?
C71 C65 C66 . . 108.6(3) ?
C64 C65 C66 . . 111.1(3) ?
C71 C65 H65 . . 108.4 ?
C64 C65 H65 . . 108.4 ?
C66 C65 H65 . . 108.4 ?
C65 C66 C68 . . 111.7(3) ?
C65 C66 C67 . . 113.0(3) ?
C68 C66 C67 . . 113.5(4) ?
C65 C66 H66 . . 106.0 ?
C68 C66 H66 . . 106.0 ?
C67 C66 H66 . . 106.0 ?
C75 C67 C58 . . 109.5(4) ?
C75 C67 C62 . . 112.1(3) ?
C58 C67 C62 . . 107.5(3) ?
C75 C67 C66 . . 110.5(3) ?
C58 C67 C66 . . 110.8(3) ?
C62 C67 C66 . . 106.4(3) ?
C69 C68 C66 . . 112.9(4) ?
C69 C68 H68A . . 109.0 ?
C66 C68 H68A . . 109.0 ?
C69 C68 H68B . . 109.0 ?
C66 C68 H68B . . 109.0 ?
H68A C68 H68B . . 107.8 ?
C70 C69 C68 . . 111.5(3) ?
C70 C69 H69A . . 109.3 ?
C68 C69 H69A . . 109.3 ?
C70 C69 H69B . . 109.3 ?
C68 C69 H69B . . 109.3 ?
H69A C69 H69B . . 108.0 ?
C69 C70 C74 . . 116.4(4) ?
C69 C70 C76 . . 111.2(4) ?
C74 C70 C76 . . 108.2(3) ?
C69 C70 C71 . . 107.8(3) ?
C74 C70 C71 . . 100.3(3) ?
C76 C70 C71 . . 112.6(3) ?
C65 C71 C70 . . 115.1(4) ?
C65 C71 C72 . . 118.8(4) ?
C70 C71 C72 . . 104.4(3) ?
C65 C71 H71 . . 105.8 ?
C70 C71 H71 . . 105.8 ?
C72 C71 H71 . . 105.8 ?
C71 C72 C73 . . 103.4(3) ?
C71 C72 H72A . . 111.1 ?
C73 C72 H72A . . 111.1 ?
C71 C72 H72B . . 111.1 ?
C73 C72 H72B . . 111.1 ?
H72A C72 H72B . . 109.1 ?
C72 C73 C74 . . 106.2(3) ?
C72 C73 H73A . . 110.5 ?
C74 C73 H73A . . 110.5 ?
C72 C73 H73B . . 110.5 ?
C74 C73 H73B . . 110.5 ?
H73A C73 H73B . . 108.7 ?
C70 C74 C73 . . 105.0(3) ?
C70 C74 H74A . . 110.7 ?
C73 C74 H74A . . 110.7 ?
C70 C74 H74B . . 110.7 ?
C73 C74 H74B . . 110.7 ?
H74A C74 H74B . . 108.8 ?
C67 C75 H75A . . 109.5 ?
C67 C75 H75B . . 109.5 ?
H75A C75 H75B . . 109.5 ?
C67 C75 H75C . . 109.5 ?
H75A C75 H75C . . 109.5 ?
H75B C75 H75C . . 109.5 ?
C70 C76 H76A . . 109.5 ?
C70 C76 H76B . . 109.5 ?
H76A C76 H76B . . 109.5 ?
C70 C76 H76C . . 109.5 ?
H76A C76 H76C . . 109.5 ?
H76B C76 H76C . . 109.5 ?

loop_
_geom_bond_atom_site_label_1
_geom_bond_atom_site_label_2
_geom_bond_site_symmetry_2
_geom_bond_distance
_geom_bond_publ_flag
C1 C2 . 1.532(6) ?
C1 C10 . 1.534(6) ?
C1 H1A . 0.9900 ?
C1 H1B . 0.9900 ?
C2 C3 . 1.532(6) ?
C2 H2A . 0.9900 ?
C2 H2B . 0.9900 ?
C3 C4 . 1.527(6) ?
C3 H3A . 0.9900 ?
C3 H3B . 0.9900 ?
C4 C5 . 1.536(5) ?
C4 H4A . 0.9900 ?
C4 H4B . 0.9900 ?
C5 C6 . 1.519(6) ?
C5 C10 . 1.551(6) ?
C5 H5 . 1.0000 ?
C6 C7 . 1.529(5) ?
C6 H6A . 0.9900 ?
C6 H6B . 0.9900 ?
C7 C8 . 1.529(6) ?
C7 H7A . 0.9900 ?
C7 H7B . 0.9900 ?
C8 C14 . 1.523(5) ?
C8 C9 . 1.544(5) ?
C8 H8 . 1.0000 ?
C9 C11 . 1.534(6) ?
C9 C10 . 1.561(5) ?
C9 H9 . 1.0000 ?
C10 C18 . 1.547(6) ?
C11 C12 . 1.543(6) ?
C11 H11A . 0.9900 ?
C11 H11B . 0.9900 ?
C12 C13 . 1.517(6) ?
C12 H12A . 0.9900 ?
C12 H12B . 0.9900 ?
C13 C17 . 1.534(6) ?
C13 C14 . 1.541(6) ?
C13 C19 . 1.541(6) ?
C14 C15 . 1.533(6) ?
C14 H14 . 1.0000 ?
C15 C16 . 1.556(6) ?
C15 H15A . 0.9900 ?
C15 H15B . 0.9900 ?
C16 C17 . 1.564(7) ?
C16 H16A . 0.9900 ?
C16 H16B . 0.9900 ?
C17 H17A . 0.9900 ?
C17 H17B . 0.9900 ?
C18 H18A . 0.9800 ?
C18 H18B . 0.9800 ?
C18 H18C . 0.9800 ?
C19 H19A . 0.9800 ?
C19 H19B . 0.9800 ?
C19 H19C . 0.9800 ?
C20 C21 . 1.540(6) ?
C20 C29 . 1.554(6) ?
C20 H20A . 0.9900 ?
C20 H20B . 0.9900 ?
C21 C22 . 1.517(7) ?
C21 H21A . 0.9900 ?
C21 H21B . 0.9900 ?
C22 C23 . 1.538(7) ?
C22 H22A . 0.9900 ?
C22 H22B . 0.9900 ?
C23 C24 . 1.526(5) ?
C23 H23A . 0.9900 ?
C23 H23B . 0.9900 ?
C24 C29 . 1.523(6) ?
C24 C25 . 1.560(6) ?
C24 H24 . 1.0000 ?
C25 C26 . 1.523(6) ?
C25 H25A . 0.9900 ?
C25 H25B . 0.9900 ?
C26 C27 . 1.513(6) ?
C26 H26A . 0.9900 ?
C26 H26B . 0.9900 ?
C27 C33 . 1.525(5) ?
C27 C28 . 1.569(6) ?
C27 H27 . 1.0000 ?
C28 C30 . 1.524(5) ?
C28 C29 . 1.555(5) ?
C28 H28 . 1.0000 ?
C29 C37 . 1.548(6) ?
C30 C31 . 1.544(5) ?
C30 H30A . 0.9900 ?
C30 H30B . 0.9900 ?
C31 C32 . 1.513(6) ?
C31 H31A . 0.9900 ?
C31 H31B . 0.9900 ?
C32 C38 . 1.534(6) ?
C32 C36 . 1.544(6) ?
C32 C33 . 1.544(6) ?
C33 C34 . 1.521(6) ?
C33 H33 . 1.0000 ?
C34 C35 . 1.552(6) ?
C34 H34A . 0.9900 ?
C34 H34B . 0.9900 ?
C35 C36 . 1.555(6) ?
C35 H35A . 0.9900 ?
C35 H35B . 0.9900 ?
C36 H36A . 0.9900 ?
C36 H36B . 0.9900 ?
C37 H37A . 0.9800 ?
C37 H37B . 0.9800 ?
C37 H37C . 0.9800 ?
C38 H38A . 0.9800 ?
C38 H38B . 0.9800 ?
C38 H38C . 0.9800 ?
C39 C40 . 1.538(6) ?
C39 C48 . 1.552(6) ?
C39 H39A . 0.9900 ?
C39 H39B . 0.9900 ?
C40 C41 . 1.535(7) ?
C40 H40A . 0.9900 ?
C40 H40B . 0.9900 ?
C41 C42 . 1.531(6) ?
C41 H41A . 0.9900 ?
C41 H41B . 0.9900 ?
C42 C43 . 1.531(5) ?
C42 H42A . 0.9900 ?
C42 H42B . 0.9900 ?
C43 C44 . 1.530(6) ?
C43 C48 . 1.540(6) ?
C43 H43 . 1.0000 ?
C44 C45 . 1.524(5) ?
C44 H44A . 0.9900 ?
C44 H44B . 0.9900 ?
C45 C46 . 1.529(6) ?
C45 H45A . 0.9900 ?
C45 H45B . 0.9900 ?
C46 C52 . 1.528(5) ?
C46 C47 . 1.553(6) ?
C46 H46 . 1.0000 ?
C47 C49 . 1.536(6) ?
C47 C48 . 1.552(5) ?
C47 H47 . 1.0000 ?
C48 C56 . 1.541(6) ?
C49 C50 . 1.539(6) ?
C49 H49A . 0.9900 ?
C49 H49B . 0.9900 ?
C50 C51 . 1.516(7) ?
C50 H50A . 0.9900 ?
C50 H50B . 0.9900 ?
C51 C55 . 1.539(6) ?
C51 C57 . 1.542(6) ?
C51 C52 . 1.545(6) ?
C52 C53 . 1.517(6) ?
C52 H52 . 1.0000 ?
C53 C54 . 1.551(6) ?
C53 H53A . 0.9900 ?
C53 H53B . 0.9900 ?
C54 C55 . 1.547(7) ?
C54 H54A . 0.9900 ?
C54 H54B . 0.9900 ?
C55 H55A . 0.9900 ?
C55 H55B . 0.9900 ?
C56 H56A . 0.9800 ?
C56 H56B . 0.9800 ?
C56 H56C . 0.9800 ?
C57 H57A . 0.9800 ?
C57 H57B . 0.9800 ?
C57 H57C . 0.9800 ?
C58 C59 . 1.533(5) ?
C58 C67 . 1.546(6) ?
C58 H58A . 0.9900 ?
C58 H58B . 0.9900 ?
C59 C60 . 1.526(6) ?
C59 H59A . 0.9900 ?
C59 H59B . 0.9900 ?
C60 C61 . 1.525(7) ?
C60 H60A . 0.9900 ?
C60 H60B . 0.9900 ?
C61 C62 . 1.532(5) ?
C61 H61A . 0.9900 ?
C61 H61B . 0.9900 ?
C62 C63 . 1.518(6) ?
C62 C67 . 1.560(6) ?
C62 H62 . 1.0000 ?
C63 C64 . 1.527(5) ?
C63 H63A . 0.9900 ?
C63 H63B . 0.9900 ?
C64 C65 . 1.526(6) ?
C64 H64A . 0.9900 ?
C64 H64B . 0.9900 ?
C65 C71 . 1.520(5) ?
C65 C66 . 1.545(6) ?
C65 H65 . 1.0000 ?
C66 C68 . 1.550(6) ?
C66 C67 . 1.561(5) ?
C66 H66 . 1.0000 ?
C67 C75 . 1.533(6) ?
C68 C69 . 1.539(5) ?
C68 H68A . 0.9900 ?
C68 H68B . 0.9900 ?
C69 C70 . 1.515(6) ?
C69 H69A . 0.9900 ?
C69 H69B . 0.9900 ?
C70 C74 . 1.534(6) ?
C70 C76 . 1.538(6) ?
C70 C71 . 1.538(6) ?
C71 C72 . 1.539(6) ?
C71 H71 . 1.0000 ?
C72 C73 . 1.548(5) ?
C72 H72A . 0.9900 ?
C72 H72B . 0.9900 ?
C73 C74 . 1.565(7) ?
C73 H73A . 0.9900 ?
C73 H73B . 0.9900 ?
C74 H74A . 0.9900 ?
C74 H74B . 0.9900 ?
C75 H75A . 0.9800 ?
C75 H75B . 0.9800 ?
C75 H75C . 0.9800 ?
C76 H76A . 0.9800 ?
C76 H76B . 0.9800 ?
C76 H76C . 0.9800 ?

loop_
_geom_torsion_atom_site_label_1
_geom_torsion_atom_site_label_2
_geom_torsion_atom_site_label_3
_geom_torsion_atom_site_label_4
_geom_torsion_site_symmetry_1
_geom_torsion_site_symmetry_2
_geom_torsion_site_symmetry_3
_geom_torsion_site_symmetry_4
_geom_torsion
_geom_torsion_publ_flag
C10 C1 C2 C3 . . . . -54.9(5) ?
C1 C2 C3 C4 . . . . 52.3(5) ?
C2 C3 C4 C5 . . . . -53.5(5) ?
C3 C4 C5 C6 . . . . -174.8(4) ?
C3 C4 C5 C10 . . . . 56.9(5) ?
C4 C5 C6 C7 . . . . 174.8(4) ?
C10 C5 C6 C7 . . . . -57.3(5) ?
C5 C6 C7 C8 . . . . 54.9(5) ?
C6 C7 C8 C14 . . . . -176.0(4) ?
C6 C7 C8 C9 . . . . -54.2(5) ?
C14 C8 C9 C11 . . . . -52.2(5) ?
C7 C8 C9 C11 . . . . -175.0(4) ?
C14 C8 C9 C10 . . . . 178.5(3) ?
C7 C8 C9 C10 . . . . 55.7(5) ?
C2 C1 C10 C18 . . . . -65.6(5) ?
C2 C1 C10 C5 . . . . 55.6(5) ?
C2 C1 C10 C9 . . . . 173.0(4) ?
C6 C5 C10 C1 . . . . 175.8(4) ?
C4 C5 C10 C1 . . . . -56.5(5) ?
C6 C5 C10 C18 . . . . -64.1(5) ?
C4 C5 C10 C18 . . . . 63.6(5) ?
C6 C5 C10 C9 . . . . 56.5(5) ?
C4 C5 C10 C9 . . . . -175.8(3) ?
C11 C9 C10 C1 . . . . 58.7(5) ?
C8 C9 C10 C1 . . . . -173.1(3) ?
C11 C9 C10 C18 . . . . -62.3(5) ?
C8 C9 C10 C18 . . . . 65.8(5) ?
C11 C9 C10 C5 . . . . 176.3(4) ?
C8 C9 C10 C5 . . . . -55.5(4) ?
C8 C9 C11 C12 . . . . 51.8(5) ?
C10 C9 C11 C12 . . . . -179.6(4) ?
C9 C11 C12 C13 . . . . -54.2(5) ?
C11 C12 C13 C17 . . . . 167.6(4) ?
C11 C12 C13 C14 . . . . 55.6(5) ?
C11 C12 C13 C19 . . . . -68.5(5) ?
C7 C8 C14 C15 . . . . -56.5(5) ?
C9 C8 C14 C15 . . . . -179.1(4) ?
C7 C8 C14 C13 . . . . -179.7(4) ?
C9 C8 C14 C13 . . . . 57.7(5) ?
C12 C13 C14 C8 . . . . -59.6(5) ?
C17 C13 C14 C8 . . . . 178.3(4) ?
C19 C13 C14 C8 . . . . 62.9(5) ?
C12 C13 C14 C15 . . . . 169.4(4) ?
C17 C13 C14 C15 . . . . 47.2(4) ?
C19 C13 C14 C15 . . . . -68.2(4) ?
C8 C14 C15 C16 . . . . -163.9(4) ?
C13 C14 C15 C16 . . . . -36.1(4) ?
C14 C15 C16 C17 . . . . 11.2(5) ?
C12 C13 C17 C16 . . . . -155.5(4) ?
C14 C13 C17 C16 . . . . -39.0(4) ?
C19 C13 C17 C16 . . . . 79.7(5) ?
C15 C16 C17 C13 . . . . 17.7(5) ?
C29 C20 C21 C22 . . . . -55.3(5) ?
C20 C21 C22 C23 . . . . 53.5(5) ?
C21 C22 C23 C24 . . . . -53.0(5) ?
C22 C23 C24 C29 . . . . 55.9(5) ?
C22 C23 C24 C25 . . . . -175.6(4) ?
C29 C24 C25 C26 . . . . -55.8(5) ?
C23 C24 C25 C26 . . . . 174.6(4) ?
C24 C25 C26 C27 . . . . 52.4(5) ?
C25 C26 C27 C33 . . . . -174.4(4) ?
C25 C26 C27 C28 . . . . -52.8(5) ?
C26 C27 C28 C30 . . . . -174.6(4) ?
C33 C27 C28 C30 . . . . -51.3(5) ?
C26 C27 C28 C29 . . . . 54.6(5) ?
C33 C27 C28 C29 . . . . 177.9(3) ?
C23 C24 C29 C37 . . . . 63.7(5) ?
C25 C24 C29 C37 . . . . -63.8(4) ?
C23 C24 C29 C20 . . . . -55.3(5) ?
C25 C24 C29 C20 . . . . 177.2(3) ?
C23 C24 C29 C28 . . . . -174.0(3) ?
C25 C24 C29 C28 . . . . 58.6(5) ?
C21 C20 C29 C24 . . . . 54.1(5) ?
C21 C20 C29 C37 . . . . -67.6(5) ?
C21 C20 C29 C28 . . . . 172.3(4) ?
C30 C28 C29 C24 . . . . 174.1(3) ?
C27 C28 C29 C24 . . . . -57.1(4) ?
C30 C28 C29 C37 . . . . -62.2(5) ?
C27 C28 C29 C37 . . . . 66.5(4) ?
C30 C28 C29 C20 . . . . 56.6(5) ?
C27 C28 C29 C20 . . . . -174.7(3) ?
C29 C28 C30 C31 . . . . -179.3(4) ?
C27 C28 C30 C31 . . . . 52.5(5) ?
C28 C30 C31 C32 . . . . -55.9(5) ?
C30 C31 C32 C38 . . . . -67.9(4) ?
C30 C31 C32 C36 . . . . 168.0(4) ?
C30 C31 C32 C33 . . . . 56.6(5) ?
C26 C27 C33 C34 . . . . -56.3(5) ?
C28 C27 C33 C34 . . . . -179.6(4) ?
C26 C27 C33 C32 . . . . 179.6(4) ?
C28 C27 C33 C32 . . . . 56.4(5) ?
C31 C32 C33 C34 . . . . 168.4(4) ?
C38 C32 C33 C34 . . . . -68.5(4) ?
C36 C32 C33 C34 . . . . 46.1(4) ?
C31 C32 C33 C27 . . . . -59.8(5) ?
C38 C32 C33 C27 . . . . 63.3(5) ?
C36 C32 C33 C27 . . . . 177.9(4) ?
C27 C33 C34 C35 . . . . -165.1(4) ?
C32 C33 C34 C35 . . . . -36.2(4) ?
C33 C34 C35 C36 . . . . 11.7(5) ?
C31 C32 C36 C35 . . . . -154.2(4) ?
C38 C32 C36 C35 . . . . 80.3(4) ?
C33 C32 C36 C35 . . . . -38.1(4) ?
C34 C35 C36 C32 . . . . 16.9(5) ?
C48 C39 C40 C41 . . . . -54.1(5) ?
C39 C40 C41 C42 . . . . 52.6(6) ?
C40 C41 C42 C43 . . . . -54.5(5) ?
C41 C42 C43 C44 . . . . -173.6(4) ?
C41 C42 C43 C48 . . . . 58.8(5) ?
C42 C43 C44 C45 . . . . 175.5(4) ?
C48 C43 C44 C45 . . . . -56.5(5) ?
C43 C44 C45 C46 . . . . 53.9(5) ?
C44 C45 C46 C52 . . . . -175.5(4) ?
C44 C45 C46 C47 . . . . -53.7(5) ?
C52 C46 C47 C49 . . . . -51.5(5) ?
C45 C46 C47 C49 . . . . -174.1(4) ?
C52 C46 C47 C48 . . . . 178.8(3) ?
C45 C46 C47 C48 . . . . 56.2(5) ?
C44 C43 C48 C56 . . . . -65.3(5) ?
C42 C43 C48 C56 . . . . 61.7(5) ?
C44 C43 C48 C47 . . . . 57.5(5) ?
C42 C43 C48 C47 . . . . -175.4(4) ?
C44 C43 C48 C39 . . . . 175.8(3) ?
C42 C43 C48 C39 . . . . -57.1(5) ?
C49 C47 C48 C43 . . . . 174.5(4) ?
C46 C47 C48 C43 . . . . -57.3(5) ?
C49 C47 C48 C56 . . . . -62.1(5) ?
C46 C47 C48 C56 . . . . 66.1(5) ?
C49 C47 C48 C39 . . . . 57.9(5) ?
C46 C47 C48 C39 . . . . -173.9(3) ?
C40 C39 C48 C43 . . . . 54.7(5) ?
C40 C39 C48 C56 . . . . -66.5(5) ?
C40 C39 C48 C47 . . . . 171.8(4) ?
C48 C47 C49 C50 . . . . 179.4(4) ?
C46 C47 C49 C50 . . . . 51.1(5) ?
C47 C49 C50 C51 . . . . -54.1(5) ?
C49 C50 C51 C55 . . . . 168.3(4) ?
C49 C50 C51 C57 . . . . -68.0(5) ?
C49 C50 C51 C52 . . . . 56.6(5) ?
C45 C46 C52 C53 . . . . -57.0(5) ?
C47 C46 C52 C53 . . . . -179.3(4) ?
C45 C46 C52 C51 . . . . 179.6(3) ?
C47 C46 C52 C51 . . . . 57.3(5) ?
C50 C51 C52 C53 . . . . 168.1(4) ?
C55 C51 C52 C53 . . . . 45.8(4) ?
C57 C51 C52 C53 . . . . -68.7(4) ?
C50 C51 C52 C46 . . . . -60.3(5) ?
C55 C51 C52 C46 . . . . 177.4(4) ?
C57 C51 C52 C46 . . . . 62.9(5) ?
C46 C52 C53 C54 . . . . -160.9(4) ?
C51 C52 C53 C54 . . . . -33.5(5) ?
C52 C53 C54 C55 . . . . 7.9(5) ?
C50 C51 C55 C54 . . . . -156.9(4) ?
C57 C51 C55 C54 . . . . 78.1(5) ?
C52 C51 C55 C54 . . . . -40.0(5) ?
C53 C54 C55 C51 . . . . 20.5(5) ?
C67 C58 C59 C60 . . . . -56.6(5) ?
C58 C59 C60 C61 . . . . 54.6(5) ?
C59 C60 C61 C62 . . . . -54.1(5) ?
C60 C61 C62 C63 . . . . -176.0(4) ?
C60 C61 C62 C67 . . . . 56.1(5) ?
C61 C62 C63 C64 . . . . 173.2(4) ?
C67 C62 C63 C64 . . . . -58.3(5) ?
C62 C63 C64 C65 . . . . 54.0(5) ?
C63 C64 C65 C71 . . . . -173.6(4) ?
C63 C64 C65 C66 . . . . -52.0(5) ?
C71 C65 C66 C68 . . . . -51.5(4) ?
C64 C65 C66 C68 . . . . -174.9(3) ?
C71 C65 C66 C67 . . . . 179.2(3) ?
C64 C65 C66 C67 . . . . 55.7(5) ?
C59 C58 C67 C75 . . . . -66.8(5) ?
C59 C58 C67 C62 . . . . 55.2(5) ?
C59 C58 C67 C66 . . . . 171.0(4) ?
C63 C62 C67 C75 . . . . -62.8(4) ?
C61 C62 C67 C75 . . . . 65.0(5) ?
C63 C62 C67 C58 . . . . 176.8(3) ?
C61 C62 C67 C58 . . . . -55.3(5) ?
C63 C62 C67 C66 . . . . 58.1(4) ?
C61 C62 C67 C66 . . . . -174.1(4) ?
C65 C66 C67 C75 . . . . 64.8(5) ?
C68 C66 C67 C75 . . . . -63.7(5) ?
C65 C66 C67 C58 . . . . -173.7(3) ?
C68 C66 C67 C58 . . . . 57.9(5) ?
C65 C66 C67 C62 . . . . -57.1(4) ?
C68 C66 C67 C62 . . . . 174.4(3) ?
C65 C66 C68 C69 . . . . 52.3(5) ?
C67 C66 C68 C69 . . . . -178.6(4) ?
C66 C68 C69 C70 . . . . -55.0(5) ?
C68 C69 C70 C74 . . . . 167.5(4) ?
C68 C69 C70 C76 . . . . -68.0(4) ?
C68 C69 C70 C71 . . . . 55.9(4) ?
C64 C65 C71 C70 . . . . -179.7(3) ?
C66 C65 C71 C70 . . . . 57.4(5) ?
C64 C65 C71 C72 . . . . -54.8(5) ?
C66 C65 C71 C72 . . . . -177.8(4) ?
C69 C70 C71 C65 . . . . -59.8(5) ?
C74 C70 C71 C65 . . . . 178.0(4) ?
C76 C70 C71 C65 . . . . 63.2(5) ?
C69 C70 C71 C72 . . . . 168.2(3) ?
C74 C70 C71 C72 . . . . 46.0(4) ?
C76 C70 C71 C72 . . . . -68.8(4) ?
C65 C71 C72 C73 . . . . -165.8(4) ?
C70 C71 C72 C73 . . . . -35.9(4) ?
C71 C72 C73 C74 . . . . 11.6(5) ?
C69 C70 C74 C73 . . . . -153.7(4) ?
C76 C70 C74 C73 . . . . 80.3(4) ?
C71 C70 C74 C73 . . . . -37.8(4) ?
C72 C73 C74 C70 . . . . 16.6(4) ?

loop_
_twin_individual_id
_twin_individual_mass_fraction_refined
_twin_individual_twin_matrix_11
_twin_individual_twin_matrix_12
_twin_individual_twin_matrix_13
_twin_individual_twin_matrix_21
_twin_individual_twin_matrix_22
_twin_individual_twin_matrix_23
_twin_individual_twin_matrix_31
_twin_individual_twin_matrix_32
_twin_individual_twin_matrix_33
1 0.5821 1 0 0 0 1 0 0 0 1
2 0.4179 -1 0 0 0 -1 0 0.5549 -0.0026 1

_cod_database_fobs_code 2022419
